data_1556898
loop_
_publ_author_name
'Ameen, K. K. Mohammed'
'Ahamed, F. M. Mashood'
'Padusha, M. Syed Ali'
'Gunasekaran, B.'

_publ_section_title
;
 Diethyl
 4-(3-chlorophenyl)-2,6-diphenyl-1,4-dihydropyridine-3,5-dicarboxylate
;
_journal_coeditor_code HB4329
_journal_issue 12
_journal_name_full IUCrData
_journal_page_first x191644
_journal_paper_doi 10.1107/S2414314619016444
_journal_volume 4
_journal_year 2019
_chemical_formula_iupac 'C29 H26 Cl N O4'
_chemical_formula_moiety 'C29 H26 Cl N O4'
_chemical_formula_sum 'C29 H26 Cl N O4'
_chemical_formula_weight 487.96
_chemical_name_systematic
;
Diethyl
4-(3-chlorophenyl)-2,6-diphenyl-1,4-dihydropyridine-3,5-dicarboxylate
;
_space_group_crystal_system monoclinic
_space_group_IT_number 14
_space_group_name_Hall '-P 2yn'
_space_group_name_H-M_alt 'P 1 21/n 1'
_atom_sites_solution_hydrogens geom
_audit_creation_method SHELXL-2018/3
_cell_angle_alpha 90.000(5)
_cell_angle_beta 97.867(5)
_cell_angle_gamma 90.000(5)
_cell_formula_units_Z 4
_cell_length_a 10.519(5)
_cell_length_b 22.059(5)
_cell_length_c 11.246(5)
_cell_measurement_reflns_used 6384
_cell_measurement_temperature 295(2)
_cell_measurement_theta_max 28.35
_cell_measurement_theta_min 1.85
_cell_volume 2584.9(18)
_computing_cell_refinement
;
SAINT (Bruker, 2008)
;
_computing_data_collection
;
APEX2 (Bruker, 2008)
;
_computing_data_reduction
;
SAINT (Bruker, 2008)
;
_computing_molecular_graphics
;
PLATON (Spek, 2009)
;
_computing_publication_material
;
SHELXL97 (Sheldrick, 2008)
;
_computing_structure_refinement
;
SHELXL2018 (Sheldrick, 2015)
;
_computing_structure_solution
;
SHELXS97 (Sheldrick, 2008)
;
_diffrn_ambient_temperature 295(2)
_diffrn_measured_fraction_theta_full 1.000
_diffrn_measured_fraction_theta_max 0.992
_diffrn_measurement_device_type 'Bruker APEXII CCD'
_diffrn_measurement_method '\w and \f'
_diffrn_radiation_type MoK\a
_diffrn_radiation_wavelength 0.71073
_diffrn_reflns_av_R_equivalents 0.0288
_diffrn_reflns_av_unetI/netI 0.0384
_diffrn_reflns_limit_h_max 13
_diffrn_reflns_limit_h_min -14
_diffrn_reflns_limit_k_max 22
_diffrn_reflns_limit_k_min -29
_diffrn_reflns_limit_l_max 14
_diffrn_reflns_limit_l_min -10
_diffrn_reflns_number 24505
_diffrn_reflns_theta_full 25.242
_diffrn_reflns_theta_max 28.347
_diffrn_reflns_theta_min 1.846
_exptl_absorpt_coefficient_mu 0.182
_exptl_absorpt_correction_T_max 0.9750
_exptl_absorpt_correction_T_min 0.9680
_exptl_absorpt_correction_type multi-scan
_exptl_absorpt_process_details
;
(SADABS; Sheldrick, 1996)
;
_exptl_crystal_colour Yellow
_exptl_crystal_density_diffrn 1.254
_exptl_crystal_description Block
_exptl_crystal_F_000 1024
_exptl_crystal_size_max 0.20
_exptl_crystal_size_mid 0.15
_exptl_crystal_size_min 0.15
_refine_diff_density_max 0.279
_refine_diff_density_min -0.401
_refine_ls_extinction_method none
_refine_ls_goodness_of_fit_ref 1.055
_refine_ls_hydrogen_treatment constr
_refine_ls_matrix_type full
_refine_ls_number_parameters 318
_refine_ls_number_reflns 6384
_refine_ls_number_restraints 1
_refine_ls_restrained_S_all 1.055
_refine_ls_R_factor_all 0.1133
_refine_ls_R_factor_gt 0.0604
_refine_ls_shift/su_max 0.001
_refine_ls_shift/su_mean 0.000
_refine_ls_structure_factor_coef Fsqd
_refine_ls_weighting_details 'w=1/[\s^2^(Fo^2^)+(0.0826P)^2^+0.5988P] where P=(Fo^2^+2Fc^2^)/3'
_refine_ls_weighting_scheme calc
_refine_ls_wR_factor_gt 0.1619
_refine_ls_wR_factor_ref 0.1919
_reflns_number_gt 3478
_reflns_number_total 6384
_reflns_threshold_expression 'I > 2\s(I)'
_cod_data_source_file hb4329sup1.cif
_cod_data_source_block I
_cod_original_sg_symbol_H-M 'P 21/n'
_cod_database_code 1556898
_shelx_space_group_comment
;
The symmetry employed for this shelxl refinement is uniquely defined
by the following loop, which should always be used as a source of
symmetry information in preference to the above space-group names.
They are only intended as comments.
;

loop_
_space_group_symop_operation_xyz
'x, y, z'
'-x+1/2, y+1/2, -z+1/2'
'-x, -y, -z'
'x-1/2, -y-1/2, z-1/2'

loop_
_atom_site_type_symbol
_atom_site_label
_atom_site_fract_x
_atom_site_fract_y
_atom_site_fract_z
_atom_site_U_iso_or_equiv
_atom_site_adp_type
_atom_site_calc_flag
_atom_site_occupancy
C C1 0.3290(2) 0.12025(10) 0.47589(19) 0.0522(5) Uani d 1
H H1 0.364970 0.156592 0.455041 0.063 Uiso calc 1
C C2 0.4059(2) 0.07648(12) 0.5367(2) 0.0707(7) Uani d 1
H H2 0.493445 0.083358 0.556614 0.085 Uiso calc 1
C C3 0.3535(3) 0.02293(13) 0.5679(2) 0.0757(8) Uani d 1
H H3 0.405875 -0.006916 0.607098 0.091 Uiso calc 1
C C4 0.2245(3) 0.01329(11) 0.5414(2) 0.0722(7) Uani d 1
H H4 0.188850 -0.022728 0.564405 0.087 Uiso calc 1
C C5 0.1469(2) 0.05674(10) 0.4807(2) 0.0582(6) Uani d 1
H H5 0.059071 0.049997 0.463143 0.070 Uiso calc 1
C C6 0.19914(19) 0.11043(9) 0.44583(17) 0.0428(5) Uani d 1
C C7 0.11605(18) 0.15741(9) 0.37990(17) 0.0420(5) Uani d 1
C C8 0.0443(2) 0.15097(9) 0.27198(18) 0.0463(5) Uani d 1
C C9 0.0366(2) 0.09426(11) 0.2012(2) 0.0582(6) Uani d 1
C C10 0.1382(3) 0.00161(12) 0.1628(3) 0.0837(9) Uani d 1
H H10A 0.114087 0.004609 0.076599 0.100 Uiso calc 1
H H10B 0.075277 -0.023292 0.195352 0.100 Uiso calc 1
C C11 0.2675(4) -0.02572(15) 0.1905(4) 0.1229(14) Uani d 1
H H11A 0.327992 -0.002317 0.152983 0.184 Uiso calc 1
H H11B 0.265646 -0.066509 0.160525 0.184 Uiso calc 1
H H11C 0.292792 -0.026027 0.275777 0.184 Uiso calc 1
C C12 -0.0380(2) 0.20264(10) 0.21539(18) 0.0519(5) Uani d 1
H H12 -0.122409 0.185946 0.184374 0.062 Uiso calc 1
C C13 0.0185(3) 0.22981(12) 0.1105(2) 0.0680(7) Uani d 1
C C14 -0.0232(3) 0.21119(17) -0.0070(2) 0.1011(12) Uani d 1
H H14 -0.085904 0.181396 -0.021709 0.121 Uiso calc 1
C C15 0.0287(5) 0.2370(3) -0.1013(3) 0.145(2) Uani d 1
H H15 0.000901 0.223983 -0.179177 0.173 Uiso calc 1
C C16 0.1202(6) 0.2813(2) -0.0823(5) 0.144(3) Uani d 1
H H16 0.153730 0.298948 -0.146468 0.173 Uiso calc 1
C C17 0.1613(4) 0.29910(15) 0.0329(4) 0.1202(16) Uani d 1
C C18 0.1107(3) 0.27333(12) 0.1287(3) 0.0807(8) Uani d 1
H H18 0.140264 0.285992 0.206414 0.097 Uiso calc 1
C C19 -0.05774(18) 0.25090(9) 0.30708(16) 0.0436(5) Uani d 1
C C20 -0.1629(2) 0.29297(10) 0.26751(18) 0.0472(5) Uani d 1
C C21 -0.2648(3) 0.38644(12) 0.3016(2) 0.0739(8) Uani d 1
H H21A -0.344665 0.368346 0.317869 0.089 Uiso calc 1
H H21B -0.273729 0.397671 0.217502 0.089 Uiso calc 1
C C22 -0.2347(5) 0.43973(18) 0.3772(4) 0.155(2) Uani d 1
H H22A -0.239300 0.429377 0.459385 0.232 Uiso calc 1
H H22B -0.295244 0.471344 0.352380 0.232 Uiso calc 1
H H22C -0.149612 0.453524 0.369464 0.232 Uiso calc 1
C C23 0.02010(18) 0.25477(8) 0.41280(17) 0.0406(4) Uani d 1
C C24 0.0185(2) 0.30256(9) 0.50681(18) 0.0441(5) Uani d 1
C C25 -0.0794(3) 0.30666(11) 0.5760(2) 0.0629(6) Uani d 1
H H25 -0.146413 0.278868 0.564751 0.075 Uiso calc 1
C C26 -0.0796(3) 0.35092(14) 0.6608(2) 0.0842(9) Uani d 1
H H26 -0.147338 0.353369 0.705811 0.101 Uiso calc 1
C C27 0.0169(4) 0.39077(16) 0.6798(3) 0.0992(11) Uani d 1
H H27 0.014864 0.421235 0.736649 0.119 Uiso calc 1
C C28 0.1178(4) 0.38710(14) 0.6167(4) 0.1079(12) Uani d 1
H H28 0.186047 0.414051 0.631768 0.129 Uiso calc 1
C C29 0.1177(3) 0.34263(12) 0.5293(3) 0.0770(8) Uani d 1
H H29 0.186363 0.340110 0.485386 0.092 Uiso calc 1
N N1 0.11284(16) 0.21111(7) 0.44327(14) 0.0462(4) Uani d 1
H H1A 0.170700 0.217468 0.503767 0.055 Uiso calc 1
O O1 0.14323(16) 0.06147(7) 0.21670(14) 0.0619(4) Uani d 1
O O2 -0.0565(2) 0.07963(10) 0.1336(2) 0.1071(8) Uani d 1
O O3 -0.24413(15) 0.28243(7) 0.18351(14) 0.0628(4) Uani d 1
O O4 -0.16058(17) 0.34422(8) 0.32941(14) 0.0711(5) Uani d 1
Cl Cl1 0.28030(17) 0.35347(5) 0.05870(16) 0.1984(9) Uani d 1

loop_
_atom_site_aniso_label
_atom_site_aniso_U_11
_atom_site_aniso_U_22
_atom_site_aniso_U_33
_atom_site_aniso_U_12
_atom_site_aniso_U_13
_atom_site_aniso_U_23
C1 0.0512(13) 0.0519(13) 0.0526(13) 0.0048(10) 0.0046(10) 0.0055(10)
C2 0.0581(15) 0.0794(18) 0.0730(17) 0.0181(13) 0.0034(12) 0.0111(14)
C3 0.092(2) 0.0653(17) 0.0690(17) 0.0340(15) 0.0064(15) 0.0140(13)
C4 0.102(2) 0.0452(14) 0.0692(17) 0.0037(14) 0.0108(15) 0.0105(12)
C5 0.0644(14) 0.0484(13) 0.0596(14) -0.0065(11) 0.0007(11) 0.0016(11)
C6 0.0506(12) 0.0378(11) 0.0388(11) 0.0021(9) 0.0020(9) -0.0025(8)
C7 0.0449(11) 0.0408(11) 0.0385(11) 0.0007(8) -0.0001(8) -0.0020(9)
C8 0.0507(12) 0.0455(12) 0.0403(11) 0.0044(9) -0.0022(9) -0.0040(9)
C9 0.0644(15) 0.0546(14) 0.0524(13) 0.0029(12) -0.0039(11) -0.0124(11)
C10 0.104(2) 0.0551(15) 0.092(2) 0.0035(15) 0.0138(17) -0.0272(15)
C11 0.159(4) 0.082(2) 0.128(3) 0.041(2) 0.021(3) -0.018(2)
C12 0.0555(13) 0.0601(13) 0.0364(11) 0.0111(10) -0.0068(9) -0.0072(10)
C13 0.0911(18) 0.0708(15) 0.0426(13) 0.0412(11) 0.0110(12) 0.0098(12)
C14 0.118(3) 0.143(3) 0.0401(15) 0.069(2) 0.0038(15) -0.0026(17)
C15 0.185(5) 0.209(6) 0.0444(18) 0.129(4) 0.033(3) 0.029(3)
C16 0.199(5) 0.150(4) 0.106(4) 0.124(4) 0.101(4) 0.076(3)
C17 0.168(4) 0.078(2) 0.138(3) 0.066(2) 0.104(3) 0.053(2)
C18 0.111(2) 0.0641(16) 0.0769(18) 0.0324(12) 0.0474(17) 0.0209(14)
C19 0.0483(11) 0.0482(12) 0.0327(10) 0.0067(9) -0.0002(8) -0.0019(9)
C20 0.0525(12) 0.0559(13) 0.0328(10) 0.0070(10) 0.0050(9) 0.0042(10)
C21 0.0843(19) 0.0685(16) 0.0691(16) 0.0350(14) 0.0107(14) 0.0115(14)
C22 0.221(5) 0.117(3) 0.110(3) 0.104(3) -0.036(3) -0.041(2)
C23 0.0440(11) 0.0396(10) 0.0373(10) 0.0006(8) 0.0022(8) -0.0002(8)
C24 0.0490(12) 0.0406(11) 0.0389(11) 0.0031(9) -0.0072(9) -0.0024(9)
C25 0.0761(17) 0.0670(15) 0.0465(13) -0.0036(12) 0.0120(12) -0.0082(11)
C26 0.113(2) 0.094(2) 0.0462(15) 0.024(2) 0.0122(15) -0.0156(15)
C27 0.120(3) 0.084(2) 0.083(2) 0.030(2) -0.025(2) -0.0421(18)
C28 0.097(2) 0.0656(19) 0.149(3) -0.0134(17) -0.027(2) -0.042(2)
C29 0.0648(16) 0.0627(16) 0.103(2) -0.0076(13) 0.0079(15) -0.0216(15)
N1 0.0510(10) 0.0421(9) 0.0407(9) 0.0060(8) -0.0105(7) -0.0062(7)
O1 0.0737(11) 0.0501(9) 0.0595(10) 0.0076(8) 0.0005(8) -0.0173(7)
O2 0.0845(14) 0.0985(15) 0.1233(17) 0.0145(12) -0.0388(13) -0.0616(14)
O3 0.0619(10) 0.0706(11) 0.0497(9) 0.0097(8) -0.0143(8) 0.0042(8)
O4 0.0870(12) 0.0666(11) 0.0532(10) 0.0368(9) -0.0139(8) -0.0104(8)
Cl1 0.2676(17) 0.0805(7) 0.2945(19) 0.0159(8) 0.2084(16) 0.0452(8)

loop_
_atom_type_symbol
_atom_type_description
_atom_type_scat_dispersion_real
_atom_type_scat_dispersion_imag
_atom_type_scat_source
C C 0.0033 0.0016 'International Tables Vol C Tables 4.2.6.8 and 6.1.1.4'
H H 0.0000 0.0000 'International Tables Vol C Tables 4.2.6.8 and 6.1.1.4'
N N 0.0061 0.0033 'International Tables Vol C Tables 4.2.6.8 and 6.1.1.4'
O O 0.0106 0.0060 'International Tables Vol C Tables 4.2.6.8 and 6.1.1.4'
Cl Cl 0.1484 0.1585 'International Tables Vol C Tables 4.2.6.8 and 6.1.1.4'

loop_
_geom_angle_atom_site_label_1
_geom_angle_atom_site_label_2
_geom_angle_atom_site_label_3
_geom_angle
C6 C1 C2 120.4(2)
C6 C1 H1 119.8
C2 C1 H1 119.8
C3 C2 C1 120.1(3)
C3 C2 H2 119.9
C1 C2 H2 119.9
C4 C3 C2 120.1(2)
C4 C3 H3 120.0
C2 C3 H3 120.0
C3 C4 C5 120.2(2)
C3 C4 H4 119.9
C5 C4 H4 119.9
C4 C5 C6 120.3(2)
C4 C5 H5 119.8
C6 C5 H5 119.8
C1 C6 C5 118.9(2)
C1 C6 C7 120.52(18)
C5 C6 C7 120.57(19)
C8 C7 N1 120.27(17)
C8 C7 C6 126.50(18)
N1 C7 C6 113.18(16)
C7 C8 C9 123.88(19)
C7 C8 C12 121.08(18)
C9 C8 C12 115.03(17)
O2 C9 O1 122.6(2)
O2 C9 C8 123.3(2)
O1 C9 C8 114.02(19)
O1 C10 C11 107.6(2)
O1 C10 H10A 110.2
C11 C10 H10A 110.2
O1 C10 H10B 110.2
C11 C10 H10B 110.2
H10A C10 H10B 108.5
C10 C11 H11A 109.5
C10 C11 H11B 109.5
H11A C11 H11B 109.5
C10 C11 H11C 109.5
H11A C11 H11C 109.5
H11B C11 H11C 109.5
C13 C12 C19 110.89(19)
C13 C12 C8 111.17(18)
C19 C12 C8 111.44(16)
C13 C12 H12 107.7
C19 C12 H12 107.7
C8 C12 H12 107.7
C18 C13 C14 118.4(3)
C18 C13 C12 120.7(2)
C14 C13 C12 121.0(3)
C15 C14 C13 120.0(4)
C15 C14 H14 120.0
C13 C14 H14 120.0
C16 C15 C14 121.2(5)
C16 C15 H15 119.4
C14 C15 H15 119.4
C17 C16 C15 118.5(4)
C17 C16 H16 120.8
C15 C16 H16 120.8
C16 C17 C18 120.9(5)
C16 C17 Cl1 119.1(3)
C18 C17 Cl1 120.0(4)
C13 C18 C17 120.9(4)
C13 C18 H18 119.5
C17 C18 H18 119.5
C23 C19 C20 124.64(18)
C23 C19 C12 121.34(18)
C20 C19 C12 113.96(16)
O3 C20 O4 122.37(19)
O3 C20 C19 122.7(2)
O4 C20 C19 114.95(18)
O4 C21 C22 107.3(2)
O4 C21 H21A 110.3
C22 C21 H21A 110.3
O4 C21 H21B 110.3
C22 C21 H21B 110.3
H21A C21 H21B 108.5
C21 C22 H22A 109.5
C21 C22 H22B 109.5
H22A C22 H22B 109.5
C21 C22 H22C 109.5
H22A C22 H22C 109.5
H22B C22 H22C 109.5
C19 C23 N1 119.80(17)
C19 C23 C24 127.08(17)
N1 C23 C24 113.12(16)
C29 C24 C25 117.7(2)
C29 C24 C23 120.3(2)
C25 C24 C23 121.89(19)
C26 C25 C24 121.0(3)
C26 C25 H25 119.5
C24 C25 H25 119.5
C27 C26 C25 120.5(3)
C27 C26 H26 119.8
C25 C26 H26 119.8
C26 C27 C28 120.5(3)
C26 C27 H27 119.7
C28 C27 H27 119.7
C27 C28 C29 119.2(3)
C27 C28 H28 120.4
C29 C28 H28 120.4
C24 C29 C28 120.9(3)
C24 C29 H29 119.5
C28 C29 H29 119.5
C23 N1 C7 122.35(16)
C23 N1 H1A 118.8
C7 N1 H1A 118.8
C9 O1 C10 117.38(19)
C20 O4 C21 118.62(19)

loop_
_geom_bond_atom_site_label_1
_geom_bond_atom_site_label_2
_geom_bond_distance
C1 C6 1.379(3)
C1 C2 1.380(3)
C1 H1 0.9300
C2 C3 1.369(4)
C2 H2 0.9300
C3 C4 1.366(4)
C3 H3 0.9300
C4 C5 1.378(3)
C4 H4 0.9300
C5 C6 1.385(3)
C5 H5 0.9300
C6 C7 1.487(3)
C7 C8 1.346(3)
C7 N1 1.385(2)
C8 C9 1.479(3)
C8 C12 1.518(3)
C9 O2 1.199(3)
C9 O1 1.326(3)
C10 O1 1.451(3)
C10 C11 1.481(4)
C10 H10A 0.9700
C10 H10B 0.9700
C11 H11A 0.9600
C11 H11B 0.9600
C11 H11C 0.9600
C12 C13 1.516(3)
C12 C19 1.516(3)
C12 H12 0.9800
C13 C18 1.360(4)
C13 C14 1.395(4)
C14 C15 1.380(6)
C14 H14 0.9300
C15 C16 1.369(7)
C15 H15 0.9300
C16 C17 1.366(7)
C16 H16 0.9300
C17 C18 1.387(4)
C17 Cl1 1.729(5)
C18 H18 0.9300
C19 C23 1.351(3)
C19 C20 1.465(3)
C20 O3 1.207(2)
C20 O4 1.326(3)
C21 O4 1.440(3)
C21 C22 1.460(5)
C21 H21A 0.9700
C21 H21B 0.9700
C22 H22A 0.9600
C22 H22B 0.9600
C22 H22C 0.9600
C23 N1 1.380(2)
C23 C24 1.495(3)
C24 C29 1.365(3)
C24 C25 1.375(3)
C25 C26 1.366(4)
C25 H25 0.9300
C26 C27 1.338(5)
C26 H26 0.9300
C27 C28 1.357(5)
C27 H27 0.9300
C28 C29 1.389(4)
C28 H28 0.9300
C29 H29 0.9300
N1 H1A 0.8600

loop_
_geom_hbond_atom_site_label_D
_geom_hbond_atom_site_label_H
_geom_hbond_atom_site_label_A
_geom_hbond_site_symmetry_A
_geom_hbond_distance_DH
_geom_hbond_distance_HA
_geom_hbond_distance_DA
_geom_hbond_angle_DHA
_geom_hbond_publ_flag
N1 H1A O3 4_666 0.86 2.10 2.910(2) 158 yes

loop_
_geom_torsion_atom_site_label_1
_geom_torsion_atom_site_label_2
_geom_torsion_atom_site_label_3
_geom_torsion_atom_site_label_4
_geom_torsion
C6 C1 C2 C3 -0.1(4)
C1 C2 C3 C4 -1.6(4)
C2 C3 C4 C5 1.6(4)
C3 C4 C5 C6 0.2(4)
C2 C1 C6 C5 1.8(3)
C2 C1 C6 C7 -179.8(2)
C4 C5 C6 C1 -1.9(3)
C4 C5 C6 C7 179.7(2)
C1 C6 C7 C8 120.3(2)
C5 C6 C7 C8 -61.3(3)
C1 C6 C7 N1 -62.4(2)
C5 C6 C7 N1 116.0(2)
N1 C7 C8 C9 -176.6(2)
C6 C7 C8 C9 0.5(3)
N1 C7 C8 C12 2.0(3)
C6 C7 C8 C12 179.1(2)
C7 C8 C9 O2 150.2(3)
C12 C8 C9 O2 -28.4(4)
C7 C8 C9 O1 -31.4(3)
C12 C8 C9 O1 150.0(2)
C7 C8 C12 C13 107.7(2)
C9 C8 C12 C13 -73.6(3)
C7 C8 C12 C19 -16.6(3)
C9 C8 C12 C19 162.14(18)
C19 C12 C13 C18 39.7(3)
C8 C12 C13 C18 -84.9(3)
C19 C12 C13 C14 -139.9(2)
C8 C12 C13 C14 95.6(3)
C18 C13 C14 C15 -0.2(4)
C12 C13 C14 C15 179.3(3)
C13 C14 C15 C16 -0.6(6)
C14 C15 C16 C17 1.0(7)
C15 C16 C17 C18 -0.6(6)
C15 C16 C17 Cl1 178.1(3)
C14 C13 C18 C17 0.7(4)
C12 C13 C18 C17 -178.9(2)
C16 C17 C18 C13 -0.2(5)
Cl1 C17 C18 C13 -179.0(2)
C13 C12 C19 C23 -106.0(2)
C8 C12 C19 C23 18.4(3)
C13 C12 C19 C20 71.5(2)
C8 C12 C19 C20 -164.12(18)
C23 C19 C20 O3 -166.5(2)
C12 C19 C20 O3 16.2(3)
C23 C19 C20 O4 14.9(3)
C12 C19 C20 O4 -162.47(18)
C20 C19 C23 N1 177.24(18)
C12 C19 C23 N1 -5.6(3)
C20 C19 C23 C24 -2.3(3)
C12 C19 C23 C24 174.84(19)
C19 C23 C24 C29 -111.8(3)
N1 C23 C24 C29 68.6(3)
C19 C23 C24 C25 70.4(3)
N1 C23 C24 C25 -109.2(2)
C29 C24 C25 C26 2.6(4)
C23 C24 C25 C26 -179.5(2)
C24 C25 C26 C27 -1.1(4)
C25 C26 C27 C28 -1.3(5)
C26 C27 C28 C29 2.1(5)
C25 C24 C29 C28 -1.8(4)
C23 C24 C29 C28 -179.7(3)
C27 C28 C29 C24 -0.4(5)
C19 C23 N1 C7 -11.5(3)
C24 C23 N1 C7 168.13(17)
C8 C7 N1 C23 13.4(3)
C6 C7 N1 C23 -164.10(17)
O2 C9 O1 C10 -9.3(4)
C8 C9 O1 C10 172.2(2)
C11 C10 O1 C9 179.2(3)
O3 C20 O4 C21 5.3(3)
C19 C20 O4 C21 -176.1(2)
C22 C21 O4 C20 -176.8(3)

_cod_database_fobs_code 1556898
